data_4121429
loop_
_publ_author_name
'Mori, Keiji'
'Kurihara, Kazuki'
'Yabe, Shinnosuke'
'Yamanaka, Masahiro'
'Akiyama, Takahiko'

_publ_section_title
;
 Double C(sp(3))-H Bond Functionalization Mediated by Sequential Hydride
 Shift/Cyclization Process: Diastereoselective Construction of
 Polyheterocycles.
;
_journal_issue 10
_journal_name_full 'Journal of the American Chemical Society'
_journal_page_first 3744
_journal_page_last 3747
_journal_paper_doi 10.1021/ja412706d
_journal_volume 136
_journal_year 2014
_chemical_formula_sum 'C28 H28 F3 N O'
_chemical_formula_weight 451.51
_chemical_name_systematic
; 
 ? 
;
_space_group_IT_number 2
_symmetry_cell_setting triclinic
_symmetry_space_group_name_Hall '-P 1'
_symmetry_space_group_name_H-M 'P -1'
_atom_sites_solution_hydrogens geom
_atom_sites_solution_primary direct
_atom_sites_solution_secondary difmap
_audit_creation_method SHELXL-97
_cell_angle_alpha 101.559(2)
_cell_angle_beta 104.089(3)
_cell_angle_gamma 97.615(3)
_cell_formula_units_Z 2
_cell_length_a 9.075(2)
_cell_length_b 9.991(2)
_cell_length_c 13.562(3)
_cell_measurement_reflns_used 2029
_cell_measurement_temperature 123
_cell_measurement_theta_max 27.30
_cell_measurement_theta_min 2.36
_cell_volume 1147.0(4)
_computing_cell_refinement 'APEX2 (Bruker AXS, 2006)'
_computing_data_collection 'APEX2 (Bruker AXS, 2006)'
_computing_data_reduction 'SAINT (Bruker AXS, 2004)'
_computing_molecular_graphics 'XSHEL (Bruker AXS,2002)'
_computing_publication_material 'XCIF (Bruker AXS, 2001)'
_computing_structure_refinement 'SHELXL-97 (Sheldrick, 1997)'
_computing_structure_solution 'SHELXS-97 (Sheldrick, 1997)'
_diffrn_ambient_temperature 123
_diffrn_detector_area_resol_mean 8.333
_diffrn_measured_fraction_theta_full 0.948
_diffrn_measured_fraction_theta_max 0.948
_diffrn_measurement_device_type 'Bruker APEXII CCD area detector'
_diffrn_measurement_method 'phi and omega scans'
_diffrn_radiation_monochromator 'Bruker Helios multilayer confocal mirror'
_diffrn_radiation_source 'Bruker TXS fine-focus rotating anode'
_diffrn_radiation_type MoK\a
_diffrn_radiation_wavelength 0.71073
_diffrn_reflns_av_R_equivalents 0.0161
_diffrn_reflns_av_sigmaI/netI 0.0416
_diffrn_reflns_limit_h_max 6
_diffrn_reflns_limit_h_min -11
_diffrn_reflns_limit_k_max 12
_diffrn_reflns_limit_k_min -12
_diffrn_reflns_limit_l_max 17
_diffrn_reflns_limit_l_min -13
_diffrn_reflns_number 6543
_diffrn_reflns_theta_full 27.43
_diffrn_reflns_theta_max 27.43
_diffrn_reflns_theta_min 1.60
_exptl_absorpt_coefficient_mu 0.095
_exptl_absorpt_correction_T_max 0.9905
_exptl_absorpt_correction_T_min 0.9812
_exptl_absorpt_correction_type empirical
_exptl_absorpt_process_details
;
SADABS Sheldrick 1996
;
_exptl_crystal_colour colorless
_exptl_crystal_density_diffrn 1.307
_exptl_crystal_density_method 'not measured'
_exptl_crystal_description plate
_exptl_crystal_F_000 476
_exptl_crystal_size_max 0.20
_exptl_crystal_size_mid 0.10
_exptl_crystal_size_min 0.10
_refine_diff_density_max 1.236
_refine_diff_density_min -0.350
_refine_diff_density_rms 0.064
_refine_ls_extinction_method none
_refine_ls_goodness_of_fit_ref 1.043
_refine_ls_hydrogen_treatment constr
_refine_ls_matrix_type full
_refine_ls_number_parameters 300
_refine_ls_number_reflns 4968
_refine_ls_number_restraints 0
_refine_ls_restrained_S_all 1.043
_refine_ls_R_factor_all 0.1004
_refine_ls_R_factor_gt 0.0721
_refine_ls_shift/su_max 0.000
_refine_ls_shift/su_mean 0.000
_refine_ls_structure_factor_coef Fsqd
_refine_ls_weighting_details 'calc w=1/[\s^2^(Fo^2^)+(0.0870P)^2^+1.5069P] where P=(Fo^2^+2Fc^2^)/3'
_refine_ls_weighting_scheme calc
_refine_ls_wR_factor_gt 0.1821
_refine_ls_wR_factor_ref 0.2020
_reflns_number_gt 3591
_reflns_number_total 4968
_reflns_threshold_expression >2sigma(I)
_cod_data_source_file ja412706d_si_010.cif
_cod_data_source_block shelxl
_cod_depositor_comments
;
The following automatic conversions were performed:

'_symmetry_cell_setting' value 'Triclinic' changed to 'triclinic'
according to
/usr/data/users/saulius/crontab/automatic-downloads/current/ACS/lib/dictionaries/cif_core.dic
dictionary named 'cif_core.dic' version 2.4.2 from 2011-04-26.

Automatic conversion script
Id: cif_fix_values 2281 2013-09-26 08:29:07Z andrius 
;
_cod_original_cell_volume 1147.1(4)
_cod_original_sg_symbol_H-M 'P-1   '
_cod_database_code 4121429

loop_
_symmetry_equiv_pos_as_xyz
'x, y, z'
'-x, -y, -z'

loop_
_atom_site_label
_atom_site_type_symbol
_atom_site_fract_x
_atom_site_fract_y
_atom_site_fract_z
_atom_site_U_iso_or_equiv
_atom_site_adp_type
_atom_site_occupancy
_atom_site_symmetry_multiplicity
_atom_site_calc_flag
_atom_site_refinement_flags
C3 C 0.2721(3) 0.9221(3) 0.24773(18) 0.0197(5) Uani 1 1 d .
H3 H 0.3166 1.0241 0.2702 0.024 Uiso 1 1 calc R
C11 C 0.1117(3) 0.9047(3) 0.27190(19) 0.0225(5) Uani 1 1 d .
C9 C 0.3033(3) 0.8604(3) 0.41138(19) 0.0228(5) Uani 1 1 d .
C10 C 0.1595(3) 0.9224(3) 0.39208(19) 0.0243(5) Uani 1 1 d .
H10A H 0.1818 1.0218 0.4295 0.029 Uiso 1 1 calc R
H10B H 0.0774 0.8716 0.4147 0.029 Uiso 1 1 calc R
C2 C 0.1618(3) 0.7428(3) 0.0770(2) 0.0283(6) Uani 1 1 d .
C4 C 0.3682(3) 0.8552(3) 0.32798(19) 0.0221(5) Uani 1 1 d .
C8 C 0.3700(3) 0.8120(3) 0.4978(2) 0.0306(6) Uani 1 1 d .
H8 H 0.3256 0.8168 0.5547 0.037 Uiso 1 1 calc R
C1 C 0.0360(3) 0.7516(3) 0.2154(2) 0.0282(6) Uani 1 1 d .
H1 H 0.1087 0.6921 0.2429 0.034 Uiso 1 1 calc R
C7 C 0.5024(4) 0.7566(3) 0.4995(2) 0.0368(7) Uani 1 1 d .
H7 H 0.5490 0.7227 0.5579 0.044 Uiso 1 1 calc R
C5 C 0.5019(3) 0.8007(3) 0.3309(2) 0.0301(6) Uani 1 1 d .
H5 H 0.5484 0.7980 0.2750 0.036 Uiso 1 1 calc R
C6 C 0.5671(4) 0.7502(3) 0.4170(2) 0.0365(7) Uani 1 1 d .
H6 H 0.6572 0.7109 0.4188 0.044 Uiso 1 1 calc R
C13 C 0.4403(3) 1.0756(3) 0.1228(2) 0.0251(6) Uani 1 1 d .
C12 C 0.3970(3) 0.9197(3) 0.1048(2) 0.0282(6) Uani 1 1 d .
H12A H 0.3808 0.8755 0.0298 0.034 Uiso 1 1 calc R
H12B H 0.4829 0.8851 0.1463 0.034 Uiso 1 1 calc R
C18 C 0.5703(3) 1.1517(3) 0.2005(2) 0.0343(7) Uani 1 1 d .
H18 H 0.6341 1.1049 0.2430 0.041 Uiso 1 1 calc R
C14 C 0.3506(3) 1.1461(3) 0.0599(2) 0.0294(6) Uani 1 1 d .
H14 H 0.2621 1.0954 0.0052 0.035 Uiso 1 1 calc R
C15 C 0.3890(4) 1.2893(3) 0.0762(3) 0.0374(7) Uani 1 1 d .
H15 H 0.3268 1.3362 0.0329 0.045 Uiso 1 1 calc R
C16 C 0.5170(4) 1.3637(3) 0.1550(3) 0.0436(8) Uani 1 1 d .
H16 H 0.5424 1.4620 0.1664 0.052 Uiso 1 1 calc R
C17 C 0.6091(4) 1.2956(4) 0.2176(3) 0.0457(8) Uani 1 1 d .
H17 H 0.6979 1.3467 0.2718 0.055 Uiso 1 1 calc R
C20 C 0.0650(3) 1.1576(3) 0.2933(2) 0.0273(6) Uani 1 1 d .
C25 C 0.0107(4) 1.2086(3) 0.3782(2) 0.0328(7) Uani 1 1 d .
H25 H -0.0610 1.1478 0.3975 0.039 Uiso 1 1 calc R
C19 C 0.0112(3) 1.0074(3) 0.2333(2) 0.0315(6) Uani 1 1 d .
H19A H 0.0068 1.0020 0.1589 0.038 Uiso 1 1 calc R
H19B H -0.0955 0.9762 0.2362 0.038 Uiso 1 1 calc R
C21 C 0.1686(4) 1.2494(3) 0.2664(2) 0.0348(7) Uani 1 1 d .
H21 H 0.2076 1.2173 0.2088 0.042 Uiso 1 1 calc R
C24 C 0.0586(4) 1.3454(3) 0.4352(2) 0.0419(8) Uani 1 1 d .
H24 H 0.0211 1.3776 0.4935 0.050 Uiso 1 1 calc R
C22 C 0.2160(4) 1.3876(4) 0.3225(3) 0.0461(8) Uani 1 1 d .
H22 H 0.2861 1.4494 0.3028 0.055 Uiso 1 1 calc R
C23 C 0.1611(4) 1.4350(3) 0.4070(3) 0.0462(8) Uani 1 1 d .
H23 H 0.1940 1.5293 0.4456 0.055 Uiso 1 1 calc R
O1 O 0.0185(2) 0.7286(2) 0.10739(14) 0.0303(5) Uani 1 1 d .
N1 N 0.2549(3) 0.8804(2) 0.13503(16) 0.0223(5) Uani 1 1 d .
C26 C -0.1205(4) 0.6927(3) 0.2223(2) 0.0334(6) Uani 1 1 d .
C28 C 0.1008(4) 0.7397(3) -0.0385(2) 0.0374(7) Uani 1 1 d .
H28A H 0.0200 0.6567 -0.0731 0.056 Uiso 1 1 calc R
H28B H 0.1857 0.7371 -0.0714 0.056 Uiso 1 1 calc R
H28C H 0.0575 0.8232 -0.0455 0.056 Uiso 1 1 calc R
C27 C 0.2395(4) 0.6192(3) 0.0890(2) 0.0358(7) Uani 1 1 d .
H27A H 0.2605 0.6116 0.1619 0.054 Uiso 1 1 calc R
H27B H 0.3371 0.6322 0.0701 0.054 Uiso 1 1 calc R
H27C H 0.1711 0.5339 0.0428 0.054 Uiso 1 1 calc R
F3 F -0.1606(2) 0.5563(2) 0.17860(18) 0.0583(6) Uani 1 1 d .
F1 F -0.2373(2) 0.7462(2) 0.17271(17) 0.0515(5) Uani 1 1 d .
F2 F -0.1308(3) 0.7096(3) 0.32131(16) 0.0638(7) Uani 1 1 d .

loop_
_atom_site_aniso_label
_atom_site_aniso_U_11
_atom_site_aniso_U_22
_atom_site_aniso_U_33
_atom_site_aniso_U_23
_atom_site_aniso_U_13
_atom_site_aniso_U_12
C3 0.0204(12) 0.0197(12) 0.0203(11) 0.0041(9) 0.0073(10) 0.0060(10)
C11 0.0199(12) 0.0257(14) 0.0215(12) 0.0019(10) 0.0068(10) 0.0065(10)
C9 0.0236(13) 0.0198(13) 0.0215(12) 0.0008(9) 0.0044(10) 0.0022(10)
C10 0.0247(13) 0.0274(14) 0.0217(12) 0.0041(10) 0.0090(10) 0.0065(11)
C2 0.0366(16) 0.0251(14) 0.0255(13) 0.0025(10) 0.0165(12) 0.0042(12)
C4 0.0192(12) 0.0211(13) 0.0246(12) 0.0041(10) 0.0052(10) 0.0025(10)
C8 0.0366(16) 0.0308(15) 0.0221(13) 0.0064(11) 0.0045(12) 0.0058(12)
C1 0.0233(13) 0.0317(15) 0.0273(13) 0.0006(11) 0.0097(11) 0.0025(11)
C7 0.0385(17) 0.0377(17) 0.0292(15) 0.0105(12) -0.0034(13) 0.0103(14)
C5 0.0238(14) 0.0340(16) 0.0344(15) 0.0086(12) 0.0094(12) 0.0090(12)
C6 0.0252(15) 0.0396(17) 0.0424(17) 0.0107(13) 0.0007(13) 0.0133(13)
C13 0.0245(13) 0.0305(14) 0.0257(13) 0.0097(11) 0.0147(11) 0.0046(11)
C12 0.0304(15) 0.0311(15) 0.0300(14) 0.0096(11) 0.0178(12) 0.0084(12)
C18 0.0294(15) 0.0411(17) 0.0344(15) 0.0151(13) 0.0086(12) 0.0050(13)
C14 0.0276(14) 0.0352(16) 0.0281(14) 0.0105(11) 0.0104(11) 0.0061(12)
C15 0.0408(18) 0.0372(17) 0.0444(17) 0.0200(14) 0.0199(15) 0.0115(14)
C16 0.0432(19) 0.0315(17) 0.060(2) 0.0151(15) 0.0220(17) -0.0005(14)
C17 0.0349(17) 0.045(2) 0.0488(19) 0.0093(15) 0.0065(15) -0.0076(15)
C20 0.0270(14) 0.0336(15) 0.0252(13) 0.0086(11) 0.0061(11) 0.0191(12)
C25 0.0386(17) 0.0333(16) 0.0357(15) 0.0109(12) 0.0180(13) 0.0199(13)
C19 0.0273(14) 0.0378(17) 0.0267(13) 0.0008(11) 0.0030(11) 0.0161(12)
C21 0.0366(16) 0.0437(18) 0.0360(15) 0.0194(13) 0.0155(13) 0.0233(14)
C24 0.060(2) 0.0346(17) 0.0364(16) 0.0055(13) 0.0171(16) 0.0261(16)
C22 0.0384(18) 0.044(2) 0.065(2) 0.0306(17) 0.0128(17) 0.0163(15)
C23 0.051(2) 0.0283(17) 0.053(2) 0.0055(14) 0.0023(17) 0.0162(15)
O1 0.0300(11) 0.0330(11) 0.0260(10) 0.0031(8) 0.0087(8) 0.0042(9)
N1 0.0270(11) 0.0211(11) 0.0216(10) 0.0048(8) 0.0124(9) 0.0049(9)
C26 0.0326(16) 0.0359(17) 0.0290(14) 0.0041(12) 0.0103(12) -0.0005(13)
C28 0.0423(18) 0.0402(18) 0.0264(14) 0.0012(12) 0.0090(13) 0.0082(14)
C27 0.0497(19) 0.0274(15) 0.0327(15) 0.0063(12) 0.0158(14) 0.0098(13)
F3 0.0439(12) 0.0443(12) 0.0762(15) -0.0050(10) 0.0259(11) -0.0147(9)
F1 0.0256(10) 0.0625(14) 0.0638(13) 0.0125(10) 0.0109(9) 0.0063(9)
F2 0.0503(13) 0.0941(18) 0.0390(11) 0.0076(11) 0.0216(10) -0.0184(12)

loop_
_atom_type_symbol
_atom_type_description
_atom_type_scat_dispersion_real
_atom_type_scat_dispersion_imag
_atom_type_scat_source
C C 0.0033 0.0016 'International Tables Vol C Tables 4.2.6.8 and 6.1.1.4'
H H 0.0000 0.0000 'International Tables Vol C Tables 4.2.6.8 and 6.1.1.4'
N N 0.0061 0.0033 'International Tables Vol C Tables 4.2.6.8 and 6.1.1.4'
O O 0.0106 0.0060 'International Tables Vol C Tables 4.2.6.8 and 6.1.1.4'
F F 0.0171 0.0103 'International Tables Vol C Tables 4.2.6.8 and 6.1.1.4'

loop_
_geom_angle_atom_site_label_1
_geom_angle_atom_site_label_2
_geom_angle_atom_site_label_3
_geom_angle
N1 C3 C4 123.1(2)
N1 C3 C11 111.5(2)
C4 C3 C11 102.14(19)
N1 C3 H3 106.3
C4 C3 H3 106.3
C11 C3 H3 106.3
C19 C11 C1 111.9(2)
C19 C11 C10 114.9(2)
C1 C11 C10 110.4(2)
C19 C11 C3 113.3(2)
C1 C11 C3 103.39(19)
C10 C11 C3 102.0(2)
C8 C9 C4 121.1(3)
C8 C9 C10 128.0(2)
C4 C9 C10 110.9(2)
C9 C10 C11 103.3(2)
C9 C10 H10A 111.1
C11 C10 H10A 111.1
C9 C10 H10B 111.1
C11 C10 H10B 111.1
H10A C10 H10B 109.1
O1 C2 N1 107.5(2)
O1 C2 C27 110.9(2)
N1 C2 C27 116.2(2)
O1 C2 C28 100.9(2)
N1 C2 C28 110.3(2)
C27 C2 C28 110.0(2)
C5 C4 C9 119.6(2)
C5 C4 C3 131.9(2)
C9 C4 C3 108.5(2)
C7 C8 C9 118.8(3)
C7 C8 H8 120.6
C9 C8 H8 120.6
O1 C1 C26 103.9(2)
O1 C1 C11 110.8(2)
C26 C1 C11 119.8(2)
O1 C1 H1 107.2
C26 C1 H1 107.2
C11 C1 H1 107.2
C6 C7 C8 120.5(3)
C6 C7 H7 119.8
C8 C7 H7 119.8
C4 C5 C6 119.1(3)
C4 C5 H5 120.5
C6 C5 H5 120.5
C7 C6 C5 120.9(3)
C7 C6 H6 119.6
C5 C6 H6 119.6
C18 C13 C14 118.4(3)
C18 C13 C12 121.3(3)
C14 C13 C12 120.3(3)
N1 C12 C13 111.2(2)
N1 C12 H12A 109.4
C13 C12 H12A 109.4
N1 C12 H12B 109.4
C13 C12 H12B 109.4
H12A C12 H12B 108.0
C13 C18 C17 121.1(3)
C13 C18 H18 119.4
C17 C18 H18 119.4
C15 C14 C13 120.7(3)
C15 C14 H14 119.6
C13 C14 H14 119.6
C16 C15 C14 120.2(3)
C16 C15 H15 119.9
C14 C15 H15 119.9
C15 C16 C17 120.1(3)
C15 C16 H16 119.9
C17 C16 H16 119.9
C16 C17 C18 119.4(3)
C16 C17 H17 120.3
C18 C17 H17 120.3
C21 C20 C25 117.8(3)
C21 C20 C19 122.0(3)
C25 C20 C19 120.2(3)
C24 C25 C20 121.6(3)
C24 C25 H25 119.2
C20 C25 H25 119.2
C20 C19 C11 115.8(2)
C20 C19 H19A 108.3
C11 C19 H19A 108.3
C20 C19 H19B 108.3
C11 C19 H19B 108.3
H19A C19 H19B 107.4
C20 C21 C22 121.0(3)
C20 C21 H21 119.5
C22 C21 H21 119.5
C23 C24 C25 119.6(3)
C23 C24 H24 120.2
C25 C24 H24 120.2
C23 C22 C21 120.0(3)
C23 C22 H22 120.0
C21 C22 H22 120.0
C24 C23 C22 120.0(3)
C24 C23 H23 120.0
C22 C23 H23 120.0
C1 O1 C2 115.5(2)
C3 N1 C2 117.76(19)
C3 N1 C12 114.4(2)
C2 N1 C12 115.0(2)
F3 C26 F1 104.3(2)
F3 C26 F2 106.4(2)
F1 C26 F2 105.2(2)
F3 C26 C1 111.6(2)
F1 C26 C1 114.9(2)
F2 C26 C1 113.6(2)
C2 C28 H28A 109.5
C2 C28 H28B 109.5
H28A C28 H28B 109.5
C2 C28 H28C 109.5
H28A C28 H28C 109.5
H28B C28 H28C 109.5
C2 C27 H27A 109.5
C2 C27 H27B 109.5
H27A C27 H27B 109.5
C2 C27 H27C 109.5
H27A C27 H27C 109.5
H27B C27 H27C 109.5

loop_
_geom_bond_atom_site_label_1
_geom_bond_atom_site_label_2
_geom_bond_distance
C3 N1 1.465(3)
C3 C4 1.542(3)
C3 C11 1.564(3)
C3 H3 1.0000
C11 C19 1.546(4)
C11 C1 1.548(4)
C11 C10 1.548(3)
C9 C8 1.390(4)
C9 C4 1.392(3)
C9 C10 1.506(4)
C10 H10A 0.9900
C10 H10B 0.9900
C2 O1 1.455(3)
C2 N1 1.469(3)
C2 C27 1.518(4)
C2 C28 1.522(4)
C4 C5 1.389(4)
C8 C7 1.385(4)
C8 H8 0.9500
C1 O1 1.402(3)
C1 C26 1.496(4)
C1 H1 1.0000
C7 C6 1.379(4)
C7 H7 0.9500
C5 C6 1.396(4)
C5 H5 0.9500
C6 H6 0.9500
C13 C18 1.385(4)
C13 C14 1.393(4)
C13 C12 1.509(4)
C12 N1 1.475(3)
C12 H12A 0.9900
C12 H12B 0.9900
C18 C17 1.392(5)
C18 H18 0.9500
C14 C15 1.386(4)
C14 H14 0.9500
C15 C16 1.375(5)
C15 H15 0.9500
C16 C17 1.385(5)
C16 H16 0.9500
C17 H17 0.9500
C20 C21 1.389(4)
C20 C25 1.391(4)
C20 C19 1.509(4)
C25 C24 1.383(4)
C25 H25 0.9500
C19 H19A 0.9900
C19 H19B 0.9900
C21 C22 1.390(5)
C21 H21 0.9500
C24 C23 1.380(5)
C24 H24 0.9500
C22 C23 1.381(5)
C22 H22 0.9500
C23 H23 0.9500
C26 F3 1.335(3)
C26 F1 1.345(4)
C26 F2 1.347(3)
C28 H28A 0.9800
C28 H28B 0.9800
C28 H28C 0.9800
C27 H27A 0.9800
C27 H27B 0.9800
C27 H27C 0.9800
